data_1562417
loop_
_publ_author_name
'Fucci, Rosa'
'Vande Velde, Christophe M. L.'

_publ_section_title
;
 Strategic design and synthesis of star-shaped organic linkers for
 mesoporous MOFs.
;
_journal_issue 0
_journal_name_full 'Faraday discussions'
_journal_page_first 97
_journal_page_last 111
_journal_paper_doi 10.1039/d1fd00026h
_journal_volume 231
_journal_year 2021
_chemical_formula_moiety 'C9 H6 O2 S2'
_chemical_formula_sum 'C9 H6 O2 S2'
_chemical_formula_weight 210.26
_chemical_name_systematic '2,2'-bithiophene-5-carboxylic acid'
_space_group_crystal_system monoclinic
_space_group_IT_number 15
_space_group_name_Hall '-C 2yc'
_space_group_name_H-M_alt 'C 1 2/c 1'
_atom_sites_solution_hydrogens geom
_atom_sites_solution_primary direct
_atom_sites_solution_secondary difmap
_audit_creation_method SHELXL-2018/3
_audit_update_record
;
2021-03-04 deposited with the CCDC.	2021-05-04 downloaded from the CCDC.
;
_cell_angle_alpha 90
_cell_angle_beta 96.438(7)
_cell_angle_gamma 90
_cell_formula_units_Z 8
_cell_length_a 20.4772(13)
_cell_length_b 12.4117(8)
_cell_length_c 7.2775(8)
_cell_measurement_reflns_used 12177
_cell_measurement_temperature 293(2)
_cell_measurement_theta_max 63.658
_cell_measurement_theta_min 4.168
_cell_volume 1838.0(3)
_computing_cell_refinement HKL3000
_computing_data_collection 'CrystalClear 2.1'
_computing_data_reduction HKL3000
_computing_structure_refinement 'SHELXL-2018/3 (Sheldrick, 2018)'
_computing_structure_solution 'SHELXT 2018 (Sheldrick, 2018)'
_diffrn_ambient_temperature 293(2)
_diffrn_measured_fraction_theta_full 0.983
_diffrn_measured_fraction_theta_max 0.983
_diffrn_measurement_device_type 'Rigaku RAPID II'
_diffrn_measurement_method '\w scans'
_diffrn_radiation_type CuK\a
_diffrn_radiation_wavelength 1.54187
_diffrn_reflns_av_R_equivalents 0.0578
_diffrn_reflns_av_unetI/netI 0.0202
_diffrn_reflns_Laue_measured_fraction_full 0.983
_diffrn_reflns_Laue_measured_fraction_max 0.983
_diffrn_reflns_limit_h_max 23
_diffrn_reflns_limit_h_min -23
_diffrn_reflns_limit_k_max 14
_diffrn_reflns_limit_k_min -14
_diffrn_reflns_limit_l_max 8
_diffrn_reflns_limit_l_min -8
_diffrn_reflns_number 12177
_diffrn_reflns_point_group_measured_fraction_full 0.983
_diffrn_reflns_point_group_measured_fraction_max 0.983
_diffrn_reflns_theta_full 63.735
_diffrn_reflns_theta_max 63.735
_diffrn_reflns_theta_min 4.172
_diffrn_source microsource
_exptl_absorpt_coefficient_mu 4.945
_exptl_absorpt_correction_T_max 1.2802
_exptl_absorpt_correction_T_min 0.6703
_exptl_absorpt_correction_type multi-scan
_exptl_absorpt_process_details 'SCALEPACK (Otwinowski & Minor, 1997)'
_exptl_crystal_colour colourless
_exptl_crystal_density_diffrn 1.520
_exptl_crystal_density_method 'not measured'
_exptl_crystal_description needle
_exptl_crystal_F_000 864
_exptl_crystal_recrystallization_method 'Re-crystallisation from solvent: dichloromethane'
_exptl_crystal_size_max 0.2
_exptl_crystal_size_mid 0.1
_exptl_crystal_size_min 0.1
_refine_diff_density_max 0.233
_refine_diff_density_min -0.213
_refine_diff_density_rms 0.066
_refine_ls_extinction_coef 0.0020(3)
_refine_ls_extinction_expression Fc^*^=kFc[1+0.001xFc^2^\l^3^/sin(2\q)]^-1/4^
_refine_ls_extinction_method 'SHELXL-2018/3 (Sheldrick 2018)'
_refine_ls_goodness_of_fit_ref 1.071
_refine_ls_hydrogen_treatment mixed
_refine_ls_matrix_type full
_refine_ls_number_parameters 128
_refine_ls_number_reflns 1497
_refine_ls_number_restraints 28
_refine_ls_restrained_S_all 1.136
_refine_ls_R_factor_all 0.0420
_refine_ls_R_factor_gt 0.0403
_refine_ls_shift/su_max 0.000
_refine_ls_shift/su_mean 0.000
_refine_ls_structure_factor_coef Fsqd
_refine_ls_weighting_details 'w=1/[\s^2^(Fo^2^)+(0.0690P)^2^+0.8051P] where P=(Fo^2^+2Fc^2^)/3'
_refine_ls_weighting_scheme calc
_refine_ls_wR_factor_gt 0.1118
_refine_ls_wR_factor_ref 0.1141
_reflns_Friedel_coverage 0.000
_reflns_number_gt 1402
_reflns_number_total 1497
_reflns_threshold_expression 'I > 2\s(I)'
_cod_data_source_file d1fd00026h2.cif
_cod_data_source_block asd4
_cod_depositor_comments 'Adding full bibliography for 1562413--1562418.cif.'
_cod_original_sg_symbol_H-M 'C 2/c'
_cod_database_code 1562417
_shelx_shelxl_version_number 2018/3
_shelx_space_group_comment
;
The symmetry employed for this shelxl refinement is uniquely defined
by the following loop, which should always be used as a source of
symmetry information in preference to the above space-group names.
They are only intended as comments.
;

loop_
_space_group_symop_operation_xyz
'x, y, z'
'-x, y, -z+1/2'
'x+1/2, y+1/2, z'
'-x+1/2, y+1/2, -z+1/2'
'-x, -y, -z'
'x, -y, z-1/2'
'-x+1/2, -y+1/2, -z'
'x+1/2, -y+1/2, z-1/2'

loop_
_atom_site_label
_atom_site_type_symbol
_atom_site_fract_x
_atom_site_fract_y
_atom_site_fract_z
_atom_site_U_iso_or_equiv
_atom_site_adp_type
_atom_site_occupancy
_atom_site_site_symmetry_order
_atom_site_calc_flag
_atom_site_refinement_flags_posn
_atom_site_refinement_flags_adp
_atom_site_refinement_flags_occupancy
_atom_site_disorder_assembly
_atom_site_disorder_group
S1 S 0.29836(3) 0.45956(4) 0.71576(8) 0.0686(3) Uani 1 1 d . . . . .
C1 C 0.35850(10) 0.38134(17) 0.8316(3) 0.0628(5) Uani 1 1 d . . . . .
C2 C 0.33731(12) 0.27852(18) 0.8518(3) 0.0723(6) Uani 1 1 d . . . . .
H2 H 0.363243 0.224260 0.910041 0.087 Uiso 1 1 calc R U . . .
C3 C 0.27198(12) 0.26350(19) 0.7749(3) 0.0740(6) Uani 1 1 d . . . . .
H3 H 0.250021 0.198059 0.778156 0.089 Uiso 1 1 calc R U . . .
C4 C 0.24377(10) 0.35413(17) 0.6951(3) 0.0615(5) Uani 1 1 d . . . . .
S2 S 0.11701(9) 0.27868(13) 0.6206(3) 0.0905(5) Uani 0.700(3) 1 d D U P A 1
C6 C 0.1548(7) 0.4552(9) 0.5019(17) 0.0720(10) Uani 0.700(3) 1 d D U P A 1
H6 H 0.180160 0.514665 0.478106 0.086 Uiso 0.700(3) 1 calc R U P A 1
C6B C 0.1244(9) 0.2998(15) 0.615(3) 0.0905(5) Uani 0.300(3) 1 d D U P A 2
H6B H 0.125318 0.235593 0.681189 0.109 Uiso 0.300(3) 1 calc R U P A 2
S2B S 0.1550(4) 0.4743(5) 0.4782(9) 0.0720(10) Uani 0.300(3) 1 d D U P A 2
C5 C 0.17759(10) 0.36943(17) 0.6052(3) 0.0646(5) Uani 1 1 d D . . . .
C7 C 0.08361(14) 0.4421(3) 0.4308(4) 0.0914(8) Uani 1 1 d D . . . .
H7 H 0.058335 0.490455 0.355498 0.110 Uiso 1 1 calc R U . A 1
C8 C 0.06289(14) 0.3485(3) 0.4949(4) 0.1020(9) Uani 1 1 d D . . . .
H8 H 0.019704 0.325126 0.468379 0.122 Uiso 1 1 calc R U . A 1
C10 C 0.42121(11) 0.42970(19) 0.8982(3) 0.0693(6) Uani 1 1 d . . . . .
O1 O 0.46490(8) 0.36812(13) 0.9850(3) 0.0849(5) Uani 1 1 d . . . . .
H10 H 0.496058 0.404686 1.029732 0.050(11) Uiso 0.5 1 calc R . P . .
O2 O 0.42982(9) 0.52747(14) 0.8708(3) 0.0919(6) Uani 1 1 d . . . . .
H20 H 0.465924 0.545684 0.921432 0.12(2) Uiso 0.5 1 calc R . P . .

loop_
_atom_site_aniso_label
_atom_site_aniso_U_11
_atom_site_aniso_U_22
_atom_site_aniso_U_33
_atom_site_aniso_U_23
_atom_site_aniso_U_13
_atom_site_aniso_U_12
S1 0.0615(4) 0.0586(4) 0.0842(4) 0.0054(2) 0.0013(3) -0.0014(2)
C1 0.0603(12) 0.0624(12) 0.0658(11) -0.0021(9) 0.0068(9) 0.0055(9)
C2 0.0797(14) 0.0587(12) 0.0771(14) 0.0032(10) 0.0021(11) 0.0066(10)
C3 0.0832(15) 0.0584(12) 0.0799(14) 0.0002(11) 0.0072(12) -0.0082(11)
C4 0.0667(11) 0.0607(11) 0.0582(10) -0.0052(9) 0.0114(9) -0.0034(9)
S2 0.0901(8) 0.0833(9) 0.0964(7) 0.0044(6) 0.0026(5) -0.0310(5)
C6 0.0655(8) 0.074(2) 0.0747(17) 0.0135(13) 0.0000(10) -0.0022(13)
C6B 0.0901(8) 0.0833(9) 0.0964(7) 0.0044(6) 0.0026(5) -0.0310(5)
S2B 0.0655(8) 0.074(2) 0.0747(17) 0.0135(13) 0.0000(10) -0.0022(13)
C5 0.0651(12) 0.0678(13) 0.0609(11) -0.0100(10) 0.0078(9) -0.0071(10)
C7 0.0745(15) 0.108(2) 0.0880(17) -0.0024(15) -0.0061(13) 0.0063(15)
C8 0.0699(15) 0.124(2) 0.110(2) -0.017(2) 0.0008(14) -0.0282(16)
C10 0.0632(12) 0.0651(13) 0.0798(13) 0.0019(11) 0.0090(10) 0.0081(10)
O1 0.0690(10) 0.0695(10) 0.1121(13) 0.0026(9) -0.0084(9) 0.0096(8)
O2 0.0684(11) 0.0699(11) 0.1330(16) 0.0173(10) -0.0076(10) -0.0018(8)

loop_
_atom_type_symbol
_atom_type_description
_atom_type_scat_dispersion_real
_atom_type_scat_dispersion_imag
_atom_type_scat_source
C C 0.0181 0.0091 'International Tables Vol C Tables 4.2.6.8 and 6.1.1.4'
H H 0.0000 0.0000 'International Tables Vol C Tables 4.2.6.8 and 6.1.1.4'
O O 0.0492 0.0322 'International Tables Vol C Tables 4.2.6.8 and 6.1.1.4'
S S 0.3331 0.5567 'International Tables Vol C Tables 4.2.6.8 and 6.1.1.4'

loop_
_geom_angle_atom_site_label_1
_geom_angle_atom_site_label_2
_geom_angle_atom_site_label_3
_geom_angle
_geom_angle_site_symmetry_1
_geom_angle_site_symmetry_3
_geom_angle_publ_flag
C1 S1 C4 92.08(10) . . ?
C2 C1 C10 129.2(2) . . ?
C2 C1 S1 111.35(17) . . ?
C10 C1 S1 119.36(17) . . ?
C1 C2 C3 112.5(2) . . ?
C4 C3 C2 113.5(2) . . ?
C3 C4 C5 129.0(2) . . ?
C3 C4 S1 110.53(17) . . ?
C5 C4 S1 120.42(17) . . ?
C8 S2 C5 93.88(15) . . ?
C5 C6 C7 111.5(8) . . ?
C5 C6B C8 108.3(11) . . ?
C7 S2B C5 97.1(3) . . ?
C6 C5 C4 126.8(6) . . ?
C6B C5 C4 126.1(8) . . ?
C6B C5 S2B 110.4(7) . . ?
C4 C5 S2B 123.4(3) . . ?
C6 C5 S2 110.5(6) . . ?
C4 C5 S2 122.63(18) . . ?
C8 C7 C6 107.9(5) . . ?
C8 C7 S2B 118.9(3) . . ?
C7 C8 C6B 105.2(6) . . ?
C7 C8 S2 116.1(2) . . ?
O2 C10 O1 123.6(2) . . ?
O2 C10 C1 119.0(2) . . ?
O1 C10 C1 117.3(2) . . ?

loop_
_geom_bond_atom_site_label_1
_geom_bond_atom_site_label_2
_geom_bond_distance
_geom_bond_site_symmetry_2
_geom_bond_publ_flag
S1 C1 1.714(2) . ?
S1 C4 1.717(2) . ?
C1 C2 1.361(3) . ?
C1 C10 1.451(3) . ?
C2 C3 1.403(4) . ?
C3 C4 1.364(3) . ?
C4 C5 1.450(3) . ?
S2 C8 1.608(4) . ?
S2 C5 1.689(2) . ?
C6 C5 1.355(10) . ?
C6 C7 1.500(13) . ?
C6B C5 1.399(15) . ?
C6B C8 1.571(19) . ?
S2B C7 1.518(8) . ?
S2B C5 1.632(6) . ?
C7 C8 1.339(4) . ?
C10 O2 1.246(3) . ?
C10 O1 1.287(3) . ?
